data_7704959
loop_
_publ_author_name
'Freccero, R.'
'De Negri, S.'
'Saccone, A.'
'Solokha, P.'

_publ_section_title
;
 Solid state interactions in the La-Au-Mg system: phase equilibria, novel
 compounds and chemical bonding.
;
_journal_issue 34
_journal_name_full 'Dalton transactions (Cambridge, England : 2003)'
_journal_page_first 12056
_journal_page_last 12067
_journal_paper_doi 10.1039/d0dt02359k
_journal_volume 49
_journal_year 2020
_chemical_formula_moiety 0.36(Mg4),
_chemical_formula_sum 'Au3 La1.82 Mg14.36'
_chemical_formula_weight 1192.81
_space_group_crystal_system hexagonal
_space_group_IT_number 194
_space_group_name_Hall '-P 6c 2c'
_space_group_name_H-M_alt 'P 63/m m c'
_audit_creation_method SHELXL-2014/7
_audit_update_record
;
2020-03-23 deposited with the CCDC.	2020-07-28 downloaded from the CCDC.
;
_cell_angle_alpha 90
_cell_angle_beta 90
_cell_angle_gamma 120
_cell_formula_units_Z 2
_cell_length_a 9.9663(14)
_cell_length_b 9.9663(14)
_cell_length_c 9.938(2)
_cell_measurement_reflns_used 477
_cell_measurement_temperature 293(2)
_cell_measurement_theta_max 31.506
_cell_measurement_theta_min 2.360
_cell_volume 854.9(2)
_computing_structure_refinement 'SHELXL-2014/7 (Sheldrick, 2014)'
_diffrn_ambient_temperature 295(2)
_diffrn_measured_fraction_theta_full 0.997
_diffrn_measured_fraction_theta_max 0.997
_diffrn_measurement_device_type 'Bruker APEXII'
_diffrn_measurement_method '\w scans'
_diffrn_radiation_monochromator graphite
_diffrn_radiation_source 'fine-focus sealed tube'
_diffrn_radiation_type MoK\a
_diffrn_radiation_wavelength 0.71073
_diffrn_reflns_av_R_equivalents 0.0499
_diffrn_reflns_av_unetI/netI 0.0146
_diffrn_reflns_Laue_measured_fraction_full 0.997
_diffrn_reflns_Laue_measured_fraction_max 0.997
_diffrn_reflns_limit_h_max 14
_diffrn_reflns_limit_h_min -14
_diffrn_reflns_limit_k_max 14
_diffrn_reflns_limit_k_min -14
_diffrn_reflns_limit_l_max 14
_diffrn_reflns_limit_l_min -14
_diffrn_reflns_number 19703
_diffrn_reflns_point_group_measured_fraction_full 0.997
_diffrn_reflns_point_group_measured_fraction_max 0.997
_diffrn_reflns_theta_full 25.242
_diffrn_reflns_theta_max 31.506
_diffrn_reflns_theta_min 2.360
_exptl_absorpt_coefficient_mu 30.602
_exptl_absorpt_correction_T_max 0.74
_exptl_absorpt_correction_T_min 0.28
_exptl_absorpt_correction_type multi-scan
_exptl_absorpt_process_details 'Bruker SADABS'
_exptl_crystal_colour 'metallic luster'
_exptl_crystal_density_diffrn 4.634
_exptl_crystal_density_method 'not measured'
_exptl_crystal_description 'irregularly shaped'
_exptl_crystal_F_000 1026
_exptl_crystal_size_max 0.2
_exptl_crystal_size_mid 0.11
_exptl_crystal_size_min 0.02
_refine_diff_density_max 3.115
_refine_diff_density_min -1.416
_refine_diff_density_rms 0.237
_refine_ls_extinction_coef 0.00042(9)
_refine_ls_extinction_expression Fc^*^=kFc[1+0.001xFc^2^\l^3^/sin(2\q)]^-1/4^
_refine_ls_extinction_method 'SHELXL-2014/7 (Sheldrick 2014'
_refine_ls_goodness_of_fit_ref 1.087
_refine_ls_hydrogen_treatment undef
_refine_ls_matrix_type full
_refine_ls_number_parameters 30
_refine_ls_number_reflns 583
_refine_ls_number_restraints 1
_refine_ls_restrained_S_all 1.086
_refine_ls_R_factor_all 0.0276
_refine_ls_R_factor_gt 0.0204
_refine_ls_shift/su_max 0.000
_refine_ls_shift/su_mean 0.000
_refine_ls_structure_factor_coef Fsqd
_refine_ls_weighting_details 'w=1/[\s^2^(Fo^2^)+(0.0293P)^2^+4.1847P] where P=(Fo^2^+2Fc^2^)/3'
_refine_ls_weighting_scheme calc
_refine_ls_wR_factor_gt 0.0528
_refine_ls_wR_factor_ref 0.0566
_reflns_Friedel_coverage 0.000
_reflns_number_gt 477
_reflns_number_total 583
_reflns_threshold_expression 'I > 2\s(I)'
_cod_data_source_file d0dt02359k2.cif
_cod_data_source_block shelx
_cod_depositor_comments 'Adding full bibliography for 7704959--7704962.cif.'
_cod_original_cell_volume 854.8(3)
_cod_database_code 7704959
_shelx_shelxl_version_number 2014/7
_shelx_space_group_comment
;
The symmetry employed for this shelxl refinement is uniquely defined
by the following loop, which should always be used as a source of
symmetry information in preference to the above space-group names.
They are only intended as comments.
;

loop_
_space_group_symop_operation_xyz
'x, y, z'
'-y, x-y, z'
'-x+y, -x, z'
'-x, -y, z+1/2'
'y, -x+y, z+1/2'
'x-y, x, z+1/2'
'y, x, -z'
'x-y, -y, -z'
'-x, -x+y, -z'
'-y, -x, -z+1/2'
'-x+y, y, -z+1/2'
'x, x-y, -z+1/2'
'-x, -y, -z'
'y, -x+y, -z'
'x-y, x, -z'
'x, y, -z-1/2'
'-y, x-y, -z-1/2'
'-x+y, -x, -z-1/2'
'-y, -x, z'
'-x+y, y, z'
'x, x-y, z'
'y, x, z-1/2'
'x-y, -y, z-1/2'
'-x, -x+y, z-1/2'

loop_
_atom_site_label
_atom_site_type_symbol
_atom_site_fract_x
_atom_site_fract_y
_atom_site_fract_z
_atom_site_U_iso_or_equiv
_atom_site_adp_type
_atom_site_occupancy
_atom_site_site_symmetry_order
_atom_site_calc_flag
_atom_site_refinement_flags_posn
_atom_site_refinement_flags_adp
_atom_site_refinement_flags_occupancy
_atom_site_disorder_assembly
_atom_site_disorder_group
La1A La 0.0000 0.0000 0.2500 0.0171(3) Uani 0.818(5) 12 d S T P A 1
Mg1A Mg 0.0000 0.0000 0.0989(19) 0.011(3) Uani 0.182(5) 6 d S T P B 2
La2 La 0.3333 0.6667 0.2500 0.01093(17) Uani 1 12 d S T P B .
Mg1 Mg 0.3333 0.6667 0.5972(3) 0.0164(7) Uani 1 6 d S T P . .
Au1 Au 0.5000 0.0000 0.0000 0.01543(12) Uani 1 4 d S T P A .
Mg2 Mg 0.3683(3) 0.0318(2) 0.2500 0.0170(4) Uani 1 2 d S T P . .
Mg3 Mg 0.17208(13) 0.3442(3) 0.0219(2) 0.0165(4) Uani 1 2 d S T P . .

loop_
_atom_site_aniso_label
_atom_site_aniso_U_11
_atom_site_aniso_U_22
_atom_site_aniso_U_33
_atom_site_aniso_U_23
_atom_site_aniso_U_13
_atom_site_aniso_U_12
La1A 0.0133(4) 0.0133(4) 0.0247(6) 0.000 0.000 0.00666(19)
Mg1A 0.011(5) 0.011(5) 0.013(8) 0.000 0.000 0.005(2)
La2 0.0112(2) 0.0112(2) 0.0103(3) 0.000 0.000 0.00562(11)
Mg1 0.0183(10) 0.0183(10) 0.0125(15) 0.000 0.000 0.0092(5)
Au1 0.01432(14) 0.01875(17) 0.01470(18) -0.00213(13) -0.00107(6) 0.00938(9)
Mg2 0.0269(11) 0.0160(10) 0.0120(8) 0.000 0.000 0.0137(8)
Mg3 0.0135(7) 0.0198(10) 0.0184(9) -0.0006(8) -0.0003(4) 0.0099(5)

loop_
_atom_type_symbol
_atom_type_description
_atom_type_scat_dispersion_real
_atom_type_scat_dispersion_imag
_atom_type_scat_source
Mg Mg 0.0486 0.0363 'International Tables Vol C Tables 4.2.6.8 and 6.1.1.4'
La La -0.2871 2.4523 'International Tables Vol C Tables 4.2.6.8 and 6.1.1.4'
Au Au -2.0133 8.8022 'International Tables Vol C Tables 4.2.6.8 and 6.1.1.4'

loop_
_geom_angle_atom_site_label_1
_geom_angle_atom_site_label_2
_geom_angle_atom_site_label_3
_geom_angle
_geom_angle_site_symmetry_1
_geom_angle_site_symmetry_3
_geom_angle_publ_flag
Mg2 La1A Mg2 171.05(7) 21 3 ?
Mg2 La1A Mg2 120.0 21 19 ?
Mg2 La1A Mg2 51.05(7) 3 19 ?
Mg2 La1A Mg2 120.0 21 20 ?
Mg2 La1A Mg2 68.95(7) 3 20 ?
Mg2 La1A Mg2 120.0 19 20 ?
Mg2 La1A Mg2 68.95(7) 21 2 ?
Mg2 La1A Mg2 120.0 3 2 ?
Mg2 La1A Mg2 171.05(7) 19 2 ?
Mg2 La1A Mg2 51.05(7) 20 2 ?
Mg2 La1A Mg2 51.05(7) 21 . ?
Mg2 La1A Mg2 120.0 3 . ?
Mg2 La1A Mg2 68.95(7) 19 . ?
Mg2 La1A Mg2 171.05(7) 20 . ?
Mg2 La1A Mg2 120.0 2 . ?
Mg2 La1A Mg3 49.05(3) 21 . ?
Mg2 La1A Mg3 135.84(3) 3 . ?
Mg2 La1A Mg3 135.84(3) 19 . ?
Mg2 La1A Mg3 86.45(3) 20 . ?
Mg2 La1A Mg3 49.05(3) 2 . ?
Mg2 La1A Mg3 86.45(3) . . ?
Mg2 La1A Mg3 49.05(3) 21 16_556 ?
Mg2 La1A Mg3 135.84(3) 3 16_556 ?
Mg2 La1A Mg3 135.84(3) 19 16_556 ?
Mg2 La1A Mg3 86.45(3) 20 16_556 ?
Mg2 La1A Mg3 49.05(3) 2 16_556 ?
Mg2 La1A Mg3 86.45(3) . 16_556 ?
Mg3 La1A Mg3 74.70(7) . 16_556 ?
Mg2 La1A Mg3 135.84(3) 21 2 ?
Mg2 La1A Mg3 49.05(3) 3 2 ?
Mg2 La1A Mg3 86.45(3) 19 2 ?
Mg2 La1A Mg3 49.05(3) 20 2 ?
Mg2 La1A Mg3 86.45(3) 2 2 ?
Mg2 La1A Mg3 135.84(3) . 2 ?
Mg3 La1A Mg3 87.02(5) . 2 ?
Mg3 La1A Mg3 133.16(2) 16_556 2 ?
Mg2 La1A Mg3 86.45(3) 21 18_556 ?
Mg2 La1A Mg3 86.45(3) 3 18_556 ?
Mg2 La1A Mg3 49.05(3) 19 18_556 ?
Mg2 La1A Mg3 135.84(3) 20 18_556 ?
Mg2 La1A Mg3 135.84(3) 2 18_556 ?
Mg2 La1A Mg3 49.05(3) . 18_556 ?
Mg3 La1A Mg3 133.16(2) . 18_556 ?
Mg3 La1A Mg3 87.02(5) 16_556 18_556 ?
Mg3 La1A Mg3 133.16(2) 2 18_556 ?
Mg2 La1A Mg3 86.45(3) 21 3 ?
Mg2 La1A Mg3 86.45(3) 3 3 ?
Mg2 La1A Mg3 49.05(3) 19 3 ?
Mg2 La1A Mg3 135.84(3) 20 3 ?
Mg2 La1A Mg3 135.84(3) 2 3 ?
Mg2 La1A Mg3 49.05(3) . 3 ?
Mg3 La1A Mg3 87.02(5) . 3 ?
Mg3 La1A Mg3 133.16(2) 16_556 3 ?
Mg3 La1A Mg3 87.02(5) 2 3 ?
Mg3 La1A Mg3 74.70(7) 18_556 3 ?
Mg2 La1A Mg3 135.84(3) 21 17_556 ?
Mg2 La1A Mg3 49.05(3) 3 17_556 ?
Mg2 La1A Mg3 86.45(3) 19 17_556 ?
Mg2 La1A Mg3 49.05(3) 20 17_556 ?
Mg2 La1A Mg3 86.45(3) 2 17_556 ?
Mg2 La1A Mg3 135.84(3) . 17_556 ?
Mg3 La1A Mg3 133.16(2) . 17_556 ?
Mg3 La1A Mg3 87.02(5) 16_556 17_556 ?
Mg3 La1A Mg3 74.70(7) 2 17_556 ?
Mg3 La1A Mg3 87.02(5) 18_556 17_556 ?
Mg3 La1A Mg3 133.16(2) 3 17_556 ?
Mg1A Mg1A Mg1A 180.0 13 16_556 ?
Mg1A Mg1A Mg3 75.6(3) 13 . ?
Mg1A Mg1A Mg3 104.4(3) 16_556 . ?
Mg1A Mg1A Mg3 75.6(3) 13 2 ?
Mg1A Mg1A Mg3 104.4(3) 16_556 2 ?
Mg3 Mg1A Mg3 114.0(3) . 2 ?
Mg1A Mg1A Mg3 75.6(3) 13 3 ?
Mg1A Mg1A Mg3 104.4(3) 16_556 3 ?
Mg3 Mg1A Mg3 114.0(3) . 3 ?
Mg3 Mg1A Mg3 114.0(3) 2 3 ?
Mg1A Mg1A Mg3 68.0(3) 13 13 ?
Mg1A Mg1A Mg3 112.0(3) 16_556 13 ?
Mg3 Mg1A Mg3 143.6(7) . 13 ?
Mg3 Mg1A Mg3 57.15(12) 2 13 ?
Mg3 Mg1A Mg3 57.15(12) 3 13 ?
Mg1A Mg1A Mg3 68.0(3) 13 14 ?
Mg1A Mg1A Mg3 112.0(3) 16_556 14 ?
Mg3 Mg1A Mg3 57.15(12) . 14 ?
Mg3 Mg1A Mg3 143.6(7) 2 14 ?
Mg3 Mg1A Mg3 57.15(12) 3 14 ?
Mg3 Mg1A Mg3 106.8(3) 13 14 ?
Mg1A Mg1A Mg3 68.0(3) 13 15 ?
Mg1A Mg1A Mg3 112.0(3) 16_556 15 ?
Mg3 Mg1A Mg3 57.15(12) . 15 ?
Mg3 Mg1A Mg3 57.15(12) 2 15 ?
Mg3 Mg1A Mg3 143.6(7) 3 15 ?
Mg3 Mg1A Mg3 106.8(3) 13 15 ?
Mg3 Mg1A Mg3 106.8(3) 14 15 ?
Mg1 La2 Mg1 180.0 16_556 . ?
Mg1 La2 Mg2 90.0 16_556 19_565 ?
Mg1 La2 Mg2 90.0 . 19_565 ?
Mg1 La2 Mg2 90.0 16_556 1_565 ?
Mg1 La2 Mg2 90.0 . 1_565 ?
Mg2 La2 Mg2 69.96(8) 19_565 1_565 ?
Mg1 La2 Mg2 90.0 16_556 2 ?
Mg1 La2 Mg2 90.0 . 2 ?
Mg2 La2 Mg2 50.04(8) 19_565 2 ?
Mg2 La2 Mg2 120.0 1_565 2 ?
Mg1 La2 Mg2 90.0 16_556 20_665 ?
Mg1 La2 Mg2 90.0 . 20_665 ?
Mg2 La2 Mg2 120.0 19_565 20_665 ?
Mg2 La2 Mg2 50.04(8) 1_565 20_665 ?
Mg2 La2 Mg2 170.04(8) 2 20_665 ?
Mg1 La2 Mg2 90.0 16_556 21 ?
Mg1 La2 Mg2 90.0 . 21 ?
Mg2 La2 Mg2 120.0 19_565 21 ?
Mg2 La2 Mg2 170.04(8) 1_565 21 ?
Mg2 La2 Mg2 69.96(8) 2 21 ?
Mg2 La2 Mg2 120.0 20_665 21 ?
Mg1 La2 Mg2 90.0 16_556 3_665 ?
Mg1 La2 Mg2 90.0 . 3_665 ?
Mg2 La2 Mg2 170.04(8) 19_565 3_665 ?
Mg2 La2 Mg2 120.0 1_565 3_665 ?
Mg2 La2 Mg2 120.0 2 3_665 ?
Mg2 La2 Mg2 69.96(8) 20_665 3_665 ?
Mg2 La2 Mg2 50.04(8) 21 3_665 ?
Mg1 La2 Mg3 129.16(3) 16_556 18_566 ?
Mg1 La2 Mg3 50.84(3) . 18_566 ?
Mg2 La2 Mg3 50.56(3) 19_565 18_566 ?
Mg2 La2 Mg3 50.56(3) 1_565 18_566 ?
Mg2 La2 Mg3 86.14(3) 2 18_566 ?
Mg2 La2 Mg3 86.14(3) 20_665 18_566 ?
Mg2 La2 Mg3 134.64(3) 21 18_566 ?
Mg2 La2 Mg3 134.64(3) 3_665 18_566 ?
Mg1 La2 Mg3 50.84(3) 16_556 3_565 ?
Mg1 La2 Mg3 129.16(3) . 3_565 ?
Mg2 La2 Mg3 50.56(3) 19_565 3_565 ?
Mg2 La2 Mg3 50.56(3) 1_565 3_565 ?
Mg2 La2 Mg3 86.14(3) 2 3_565 ?
Mg2 La2 Mg3 86.14(3) 20_665 3_565 ?
Mg2 La2 Mg3 134.64(3) 21 3_565 ?
Mg2 La2 Mg3 134.64(3) 3_665 3_565 ?
Mg3 La2 Mg3 78.32(7) 18_566 3_565 ?
Mg1 La2 Mg3 129.16(3) 16_556 17_666 ?
Mg1 La2 Mg3 50.84(3) . 17_666 ?
Mg2 La2 Mg3 134.64(3) 19_565 17_666 ?
Mg2 La2 Mg3 86.14(3) 1_565 17_666 ?
Mg2 La2 Mg3 134.64(3) 2 17_666 ?
Mg2 La2 Mg3 50.56(3) 20_665 17_666 ?
Mg2 La2 Mg3 86.14(3) 21 17_666 ?
Mg2 La2 Mg3 50.56(3) 3_665 17_666 ?
Mg3 La2 Mg3 84.37(5) 18_566 17_666 ?
Mg3 La2 Mg3 134.38(2) 3_565 17_666 ?
Mg1 La2 Mg3 129.16(3) 16_556 16_556 ?
Mg1 La2 Mg3 50.84(3) . 16_556 ?
Mg2 La2 Mg3 86.14(3) 19_565 16_556 ?
Mg2 La2 Mg3 134.64(3) 1_565 16_556 ?
Mg2 La2 Mg3 50.56(3) 2 16_556 ?
Mg2 La2 Mg3 134.64(3) 20_665 16_556 ?
Mg2 La2 Mg3 50.56(3) 21 16_556 ?
Mg2 La2 Mg3 86.14(3) 3_665 16_556 ?
Mg3 La2 Mg3 84.37(5) 18_566 16_556 ?
Mg3 La2 Mg3 134.38(2) 3_565 16_556 ?
Mg3 La2 Mg3 84.37(5) 17_666 16_556 ?
Mg3 Mg1 Mg3 105.69(8) 18_566 16_556 ?
Mg3 Mg1 Mg3 105.69(8) 18_566 17_666 ?
Mg3 Mg1 Mg3 105.69(8) 16_556 17_666 ?
Mg3 Mg1 Au1 55.89(2) 18_566 5_565 ?
Mg3 Mg1 Au1 55.89(2) 16_556 5_565 ?
Mg3 Mg1 Au1 138.41(13) 17_666 5_565 ?
Mg3 Mg1 Au1 55.89(2) 18_566 4_665 ?
Mg3 Mg1 Au1 138.41(13) 16_556 4_665 ?
Mg3 Mg1 Au1 55.89(2) 17_666 4_665 ?
Au1 Mg1 Au1 110.37(6) 5_565 4_665 ?
Mg3 Mg1 Au1 138.41(13) 18_566 6 ?
Mg3 Mg1 Au1 55.89(2) 16_556 6 ?
Mg3 Mg1 Au1 55.89(2) 17_666 6 ?
Au1 Mg1 Au1 110.37(6) 5_565 6 ?
Au1 Mg1 Au1 110.37(6) 4_665 6 ?
Mg3 Mg1 Mg1 113.03(7) 18_566 16_557 ?
Mg3 Mg1 Mg1 113.03(7) 16_556 16_557 ?
Mg3 Mg1 Mg1 113.03(7) 17_666 16_557 ?
Au1 Mg1 Mg1 108.56(6) 5_565 16_557 ?
Au1 Mg1 Mg1 108.56(6) 4_665 16_557 ?
Au1 Mg1 Mg1 108.56(6) 6 16_557 ?
Mg3 Mg1 Mg2 58.02(5) 18_566 8_566 ?
Mg3 Mg1 Mg2 153.06(4) 16_556 8_566 ?
Mg3 Mg1 Mg2 99.77(4) 17_666 8_566 ?
Au1 Mg1 Mg2 98.73(4) 5_565 8_566 ?
Au1 Mg1 Mg2 53.73(3) 4_665 8_566 ?
Au1 Mg1 Mg2 150.72(5) 6 8_566 ?
Mg1 Mg1 Mg2 63.07(5) 16_557 8_566 ?
Mg3 Mg1 Mg2 99.77(4) 18_566 13_666 ?
Mg3 Mg1 Mg2 153.06(4) 16_556 13_666 ?
Mg3 Mg1 Mg2 58.02(5) 17_666 13_666 ?
Au1 Mg1 Mg2 150.72(5) 5_565 13_666 ?
Au1 Mg1 Mg2 53.73(3) 4_665 13_666 ?
Au1 Mg1 Mg2 98.73(4) 6 13_666 ?
Mg1 Mg1 Mg2 63.07(5) 16_557 13_666 ?
Mg2 Mg1 Mg2 52.04(7) 8_566 13_666 ?
Mg3 Mg1 Mg2 58.02(5) 18_566 14_566 ?
Mg3 Mg1 Mg2 99.77(4) 16_556 14_566 ?
Mg3 Mg1 Mg2 153.06(4) 17_666 14_566 ?
Au1 Mg1 Mg2 53.73(3) 5_565 14_566 ?
Au1 Mg1 Mg2 98.73(4) 4_665 14_566 ?
Au1 Mg1 Mg2 150.72(5) 6 14_566 ?
Mg1 Mg1 Mg2 63.07(5) 16_557 14_566 ?
Mg2 Mg1 Mg2 53.85(7) 8_566 14_566 ?
Mg2 Mg1 Mg2 101.09(7) 13_666 14_566 ?
Mg3 Mg1 Mg2 99.77(4) 18_566 7_556 ?
Mg3 Mg1 Mg2 58.02(5) 16_556 7_556 ?
Mg3 Mg1 Mg2 153.06(4) 17_666 7_556 ?
Au1 Mg1 Mg2 53.73(3) 5_565 7_556 ?
Au1 Mg1 Mg2 150.72(5) 4_665 7_556 ?
Au1 Mg1 Mg2 98.73(4) 6 7_556 ?
Mg1 Mg1 Mg2 63.07(5) 16_557 7_556 ?
Mg2 Mg1 Mg2 101.09(7) 8_566 7_556 ?
Mg2 Mg1 Mg2 126.13(11) 13_666 7_556 ?
Mg2 Mg1 Mg2 52.04(7) 14_566 7_556 ?
Mg3 Mg1 Mg2 153.06(4) 18_566 9_666 ?
Mg3 Mg1 Mg2 99.77(4) 16_556 9_666 ?
Mg3 Mg1 Mg2 58.02(5) 17_666 9_666 ?
Au1 Mg1 Mg2 150.72(5) 5_565 9_666 ?
Au1 Mg1 Mg2 98.73(4) 4_665 9_666 ?
Au1 Mg1 Mg2 53.73(3) 6 9_666 ?
Mg1 Mg1 Mg2 63.07(5) 16_557 9_666 ?
Mg2 Mg1 Mg2 101.09(7) 8_566 9_666 ?
Mg2 Mg1 Mg2 53.85(7) 13_666 9_666 ?
Mg2 Mg1 Mg2 126.13(11) 14_566 9_666 ?
Mg2 Mg1 Mg2 101.09(7) 7_556 9_666 ?
Mg3 Au1 Mg3 180.0 15_655 3 ?
Mg3 Au1 Mg3 116.18(8) 15_655 14 ?
Mg3 Au1 Mg3 63.82(8) 3 14 ?
Mg3 Au1 Mg3 63.82(8) 15_655 2_655 ?
Mg3 Au1 Mg3 116.18(8) 3 2_655 ?
Mg3 Au1 Mg3 180.0 14 2_655 ?
Mg3 Au1 Mg2 116.52(6) 15_655 . ?
Mg3 Au1 Mg2 63.48(6) 3 . ?
Mg3 Au1 Mg2 65.52(6) 14 . ?
Mg3 Au1 Mg2 114.48(6) 2_655 . ?
Mg3 Au1 Mg2 65.51(6) 15_655 20_655 ?
Mg3 Au1 Mg2 114.49(6) 3 20_655 ?
Mg3 Au1 Mg2 116.52(6) 14 20_655 ?
Mg3 Au1 Mg2 63.48(6) 2_655 20_655 ?
Mg2 Au1 Mg2 60.95(8) . 20_655 ?
Mg3 Au1 Mg2 114.49(6) 15_655 8 ?
Mg3 Au1 Mg2 65.51(6) 3 8 ?
Mg3 Au1 Mg2 63.48(6) 14 8 ?
Mg3 Au1 Mg2 116.52(6) 2_655 8 ?
Mg2 Au1 Mg2 119.05(8) . 8 ?
Mg2 Au1 Mg2 180.0 20_655 8 ?
Mg3 Au1 Mg2 63.48(6) 15_655 13_655 ?
Mg3 Au1 Mg2 116.52(6) 3 13_655 ?
Mg3 Au1 Mg2 114.49(6) 14 13_655 ?
Mg3 Au1 Mg2 65.51(6) 2_655 13_655 ?
Mg2 Au1 Mg2 180.0 . 13_655 ?
Mg2 Au1 Mg2 119.05(8) 20_655 13_655 ?
Mg2 Au1 Mg2 60.95(8) 8 13_655 ?
Mg3 Au1 Mg1 118.13(4) 15_655 16_546 ?
Mg3 Au1 Mg1 61.87(4) 3 16_546 ?
Mg3 Au1 Mg1 118.13(4) 14 16_546 ?
Mg3 Au1 Mg1 61.87(4) 2_655 16_546 ?
Mg2 Au1 Mg1 111.25(7) . 16_546 ?
Mg2 Au1 Mg1 111.25(7) 20_655 16_546 ?
Mg2 Au1 Mg1 68.75(7) 8 16_546 ?
Mg2 Au1 Mg1 68.75(7) 13_655 16_546 ?
Mg3 Au1 Mg1 61.87(4) 15_655 4_664 ?
Mg3 Au1 Mg1 118.13(4) 3 4_664 ?
Mg3 Au1 Mg1 61.87(4) 14 4_664 ?
Mg3 Au1 Mg1 118.13(4) 2_655 4_664 ?
Mg2 Au1 Mg1 68.75(7) . 4_664 ?
Mg2 Au1 Mg1 68.75(7) 20_655 4_664 ?
Mg2 Au1 Mg1 111.25(7) 8 4_664 ?
Mg2 Au1 Mg1 111.25(7) 13_655 4_664 ?
Mg1 Au1 Mg1 180.00(12) 16_546 4_664 ?
Mg3 Au1 La2 63.52(4) 15_655 13_665 ?
Mg3 Au1 La2 116.48(4) 3 13_665 ?
Mg3 Au1 La2 63.52(4) 14 13_665 ?
Mg3 Au1 La2 116.48(4) 2_655 13_665 ?
Mg2 Au1 La2 119.22(4) . 13_665 ?
Mg2 Au1 La2 119.22(4) 20_655 13_665 ?
Mg2 Au1 La2 60.78(4) 8 13_665 ?
Mg2 Au1 La2 60.78(4) 13_655 13_665 ?
Mg1 Au1 La2 120.63(6) 16_546 13_665 ?
Mg1 Au1 La2 59.37(6) 4_664 13_665 ?
Mg3 Au1 La2 116.48(4) 15_655 1_545 ?
Mg3 Au1 La2 63.52(4) 3 1_545 ?
Mg3 Au1 La2 116.48(4) 14 1_545 ?
Mg3 Au1 La2 63.52(4) 2_655 1_545 ?
Mg2 Au1 La2 60.78(4) . 1_545 ?
Mg2 Au1 La2 60.78(4) 20_655 1_545 ?
Mg2 Au1 La2 119.22(4) 8 1_545 ?
Mg2 Au1 La2 119.22(4) 13_655 1_545 ?
Mg1 Au1 La2 59.37(6) 16_546 1_545 ?
Mg1 Au1 La2 120.63(6) 4_664 1_545 ?
La2 Au1 La2 180.0 13_665 1_545 ?
Au1 Mg2 Au1 117.88(7) 4_655 . ?
Au1 Mg2 Mg2 59.53(4) 4_655 20_655 ?
Au1 Mg2 Mg2 59.53(4) . 20_655 ?
Au1 Mg2 Mg3 138.21(8) 4_655 3 ?
Au1 Mg2 Mg3 57.29(4) . 3 ?
Mg2 Mg2 Mg3 108.13(6) 20_655 3 ?
Au1 Mg2 Mg3 57.29(4) 4_655 18_556 ?
Au1 Mg2 Mg3 138.21(8) . 18_556 ?
Mg2 Mg2 Mg3 108.13(6) 20_655 18_556 ?
Mg3 Mg2 Mg3 97.30(9) 3 18_556 ?
Au1 Mg2 Mg2 109.61(4) 4_655 21 ?
Au1 Mg2 Mg2 109.61(4) . 21 ?
Mg2 Mg2 Mg2 120.0 20_655 21 ?
Mg3 Mg2 Mg2 110.43(6) 3 21 ?
Mg3 Mg2 Mg2 110.43(6) 18_556 21 ?
Au1 Mg2 Mg3 56.31(3) 4_655 5 ?
Au1 Mg2 Mg3 159.31(10) . 5 ?
Mg2 Mg2 Mg3 107.61(6) 20_655 5 ?
Mg3 Mg2 Mg3 141.81(11) 3 5 ?
Mg3 Mg2 Mg3 58.67(5) 18_556 5 ?
Mg2 Mg2 Mg3 60.74(4) 21 5 ?
Au1 Mg2 Mg3 159.31(10) 4_655 14 ?
Au1 Mg2 Mg3 56.31(3) . 14 ?
Mg2 Mg2 Mg3 107.61(6) 20_655 14 ?
Mg3 Mg2 Mg3 58.67(5) 3 14 ?
Mg3 Mg2 Mg3 141.81(11) 18_556 14 ?
Mg2 Mg2 Mg3 60.74(4) 21 14 ?
Mg3 Mg2 Mg3 120.88(8) 5 14 ?
Au1 Mg2 Mg1 57.52(5) 4_655 13_666 ?
Au1 Mg2 Mg1 103.83(8) . 13_666 ?
Mg2 Mg2 Mg1 63.98(4) 20_655 13_666 ?
Mg3 Mg2 Mg1 158.26(8) 3 13_666 ?
Mg3 Mg2 Mg1 104.41(6) 18_556 13_666 ?
Mg2 Mg2 Mg1 63.07(4) 21 13_666 ?
Mg3 Mg2 Mg1 55.69(6) 5 13_666 ?
Mg3 Mg2 Mg1 102.96(8) 14 13_666 ?
Au1 Mg2 Mg1 103.83(8) 4_655 4_664 ?
Au1 Mg2 Mg1 57.52(5) . 4_664 ?
Mg2 Mg2 Mg1 63.98(4) 20_655 4_664 ?
Mg3 Mg2 Mg1 104.41(6) 3 4_664 ?
Mg3 Mg2 Mg1 158.26(8) 18_556 4_664 ?
Mg2 Mg2 Mg1 63.07(4) 21 4_664 ?
Mg3 Mg2 Mg1 102.96(8) 5 4_664 ?
Mg3 Mg2 Mg1 55.69(6) 14 4_664 ?
Mg1 Mg2 Mg1 53.86(11) 13_666 4_664 ?
Au1 Mg2 La2 72.52(4) 4_655 1_545 ?
Au1 Mg2 La2 72.52(4) . 1_545 ?
Mg2 Mg2 La2 64.98(4) 20_655 1_545 ?
Mg3 Mg2 La2 66.64(6) 3 1_545 ?
Mg3 Mg2 La2 66.64(6) 18_556 1_545 ?
Mg2 Mg2 La2 175.02(4) 21 1_545 ?
Mg3 Mg2 La2 118.76(4) 5 1_545 ?
Mg3 Mg2 La2 118.76(4) 14 1_545 ?
Mg1 Mg2 La2 121.19(6) 13_666 1_545 ?
Mg1 Mg2 La2 121.19(6) 4_664 1_545 ?
Au1 Mg2 La1A 119.88(4) 4_655 . ?
Au1 Mg2 La1A 119.88(4) . . ?
Mg2 Mg2 La1A 175.53(3) 20_655 . ?
Mg3 Mg2 La1A 69.16(6) 3 . ?
Mg3 Mg2 La1A 69.16(6) 18_556 . ?
Mg2 Mg2 La1A 64.47(3) 21 . ?
Mg3 Mg2 La1A 74.26(6) 5 . ?
Mg3 Mg2 La1A 74.26(6) 14 . ?
Mg1 Mg2 La1A 119.86(5) 13_666 . ?
Mg1 Mg2 La1A 119.86(5) 4_664 . ?
La2 Mg2 La1A 110.55(6) 1_545 . ?
Au1 Mg3 Au1 122.65(8) 3_665 2 ?
Au1 Mg3 Mg3 167.17(13) 3_665 15 ?
Au1 Mg3 Mg3 58.09(4) 2 15 ?
Au1 Mg3 Mg3 58.09(4) 3_665 14 ?
Au1 Mg3 Mg3 167.17(13) 2 14 ?
Mg3 Mg3 Mg3 117.94(4) 15 14 ?
Au1 Mg3 Mg2 59.24(4) 3_665 21 ?
Au1 Mg3 Mg2 130.33(9) 2 21 ?
Mg3 Mg3 Mg2 131.59(10) 15 21 ?
Mg3 Mg3 Mg2 62.10(7) 14 21 ?
Au1 Mg3 Mg2 130.33(9) 3_665 2 ?
Au1 Mg3 Mg2 59.24(4) 2 2 ?
Mg3 Mg3 Mg2 62.10(7) 15 2 ?
Mg3 Mg3 Mg2 131.59(10) 14 2 ?
Mg2 Mg3 Mg2 82.65(9) 21 2 ?
Au1 Mg3 Mg1 62.23(4) 3_665 16_556 ?
Au1 Mg3 Mg1 62.23(4) 2 16_556 ?
Mg3 Mg3 Mg1 113.49(6) 15 16_556 ?
Mg3 Mg3 Mg1 113.49(6) 14 16_556 ?
Mg2 Mg3 Mg1 108.29(8) 21 16_556 ?
Mg2 Mg3 Mg1 108.29(8) 2 16_556 ?
Au1 Mg3 Mg1A 118.54(4) 3_665 . ?
Au1 Mg3 Mg1A 118.54(4) 2 . ?
Mg3 Mg3 Mg1A 63.71(10) 15 . ?
Mg3 Mg3 Mg1A 63.71(10) 14 . ?
Mg2 Mg3 Mg1A 78.0(3) 21 . ?
Mg2 Mg3 Mg1A 78.0(3) 2 . ?
Mg1 Mg3 Mg1A 171.4(3) 16_556 . ?
Au1 Mg3 Mg2 109.29(7) 3_665 7 ?
Au1 Mg3 Mg2 58.18(4) 2 7 ?
Mg3 Mg3 Mg2 59.23(8) 15 7 ?
Mg3 Mg3 Mg2 109.02(11) 14 7 ?
Mg2 Mg3 Mg2 167.73(8) 21 7 ?
Mg2 Mg3 Mg2 109.37(4) 2 7 ?
Mg1 Mg3 Mg2 66.29(8) 16_556 7 ?
Mg1A Mg3 Mg2 106.4(3) . 7 ?
Au1 Mg3 Mg2 58.18(4) 3_665 15 ?
Au1 Mg3 Mg2 109.29(7) 2 15 ?
Mg3 Mg3 Mg2 109.02(11) 15 15 ?
Mg3 Mg3 Mg2 59.23(8) 14 15 ?
Mg2 Mg3 Mg2 109.37(4) 21 15 ?
Mg2 Mg3 Mg2 167.73(8) 2 15 ?
Mg1 Mg3 Mg2 66.29(8) 16_556 15 ?
Mg1A Mg3 Mg2 106.4(3) . 15 ?
Mg2 Mg3 Mg2 58.52(8) 7 15 ?
Au1 Mg3 Mg1A 114.23(10) 3_665 13 ?
Au1 Mg3 Mg1A 114.23(10) 2 13 ?
Mg3 Mg3 Mg1A 59.14(3) 15 13 ?
Mg3 Mg3 Mg1A 59.14(3) 14 13 ?
Mg2 Mg3 Mg1A 105.1(2) 21 13 ?
Mg2 Mg3 Mg1A 105.1(2) 2 13 ?
Mg1 Mg3 Mg1A 135.0(3) 16_556 13 ?
Mg1A Mg3 Mg1A 36.5(7) . 13 ?
Mg2 Mg3 Mg1A 74.7(3) 7 13 ?
Mg2 Mg3 Mg1A 74.7(3) 15 13 ?
Au1 Mg3 La2 71.40(5) 3_665 . ?
Au1 Mg3 La2 71.40(5) 2 . ?
Mg3 Mg3 La2 118.37(6) 15 . ?
Mg3 Mg3 La2 118.37(6) 14 . ?
Mg2 Mg3 La2 62.80(6) 21 . ?
Mg2 Mg3 La2 62.80(6) 2 . ?
Mg1 Mg3 La2 62.19(7) 16_556 . ?
Mg1A Mg3 La2 126.4(3) . . ?
Mg2 Mg3 La2 119.81(7) 7 . ?
Mg2 Mg3 La2 119.81(7) 15 . ?
Mg1A Mg3 La2 162.8(3) 13 . ?

loop_
_geom_bond_atom_site_label_1
_geom_bond_atom_site_label_2
_geom_bond_distance
_geom_bond_site_symmetry_2
_geom_bond_publ_flag
La1A Mg2 3.523(2) 21 ?
La1A Mg2 3.523(2) 3 ?
La1A Mg2 3.523(2) 19 ?
La1A Mg2 3.523(2) 20 ?
La1A Mg2 3.523(2) 2 ?
La1A Mg2 3.523(2) . ?
La1A Mg3 3.737(2) . ?
La1A Mg3 3.737(2) 16_556 ?
La1A Mg3 3.737(2) 2 ?
La1A Mg3 3.737(2) 18_556 ?
La1A Mg3 3.737(2) 3 ?
La1A Mg3 3.737(2) 17_556 ?
Mg1A Mg1A 1.97(4) 13 ?
Mg1A Mg1A 3.00(4) 16_556 ?
Mg1A Mg3 3.067(5) . ?
Mg1A Mg3 3.067(5) 2 ?
Mg1A Mg3 3.067(5) 3 ?
Mg1A Mg3 3.204(8) 13 ?
Mg1A Mg3 3.204(8) 14 ?
Mg1A Mg3 3.204(8) 15 ?
La2 Mg1 3.450(3) 16_556 ?
La2 Mg1 3.450(3) . ?
La2 Mg2 3.478(2) 19_565 ?
La2 Mg2 3.478(2) 1_565 ?
La2 Mg2 3.478(2) 2 ?
La2 Mg2 3.478(2) 20_665 ?
La2 Mg2 3.478(2) 21 ?
La2 Mg2 3.478(2) 3_665 ?
La2 Mg3 3.590(2) 18_566 ?
La2 Mg3 3.590(2) 3_565 ?
La2 Mg3 3.590(2) 17_666 ?
La2 Mg3 3.590(2) 16_556 ?
Mg1 Mg3 3.025(3) 18_566 ?
Mg1 Mg3 3.025(3) 16_556 ?
Mg1 Mg3 3.025(3) 17_666 ?
Mg1 Au1 3.0348(11) 5_565 ?
Mg1 Au1 3.0348(11) 4_665 ?
Mg1 Au1 3.0348(11) 6 ?
Mg1 Mg1 3.037(7) 16_557 ?
Mg1 Mg2 3.353(3) 8_566 ?
Mg1 Mg2 3.353(3) 13_666 ?
Mg1 Mg2 3.353(3) 14_566 ?
Mg1 Mg2 3.353(3) 7_556 ?
Mg1 Mg2 3.353(3) 9_666 ?
Au1 Mg3 2.8398(11) 15_655 ?
Au1 Mg3 2.8398(11) 3 ?
Au1 Mg3 2.8398(11) 14 ?
Au1 Mg3 2.8398(11) 2_655 ?
Au1 Mg2 2.9002(12) . ?
Au1 Mg2 2.9002(12) 20_655 ?
Au1 Mg2 2.9002(12) 8 ?
Au1 Mg2 2.9002(12) 13_655 ?
Au1 Mg1 3.0348(11) 16_546 ?
Au1 Mg1 3.0348(11) 4_664 ?
Au1 La2 3.8013(4) 13_665 ?
Au1 La2 3.8013(4) 1_545 ?
Mg2 Au1 2.9002(12) 4_655 ?
Mg2 Mg2 2.942(4) 20_655 ?
Mg2 Mg3 3.020(2) 3 ?
Mg2 Mg3 3.020(2) 18_556 ?
Mg2 Mg2 3.036(4) 21 ?
Mg2 Mg3 3.106(2) 5 ?
Mg2 Mg3 3.106(2) 14 ?
Mg2 Mg1 3.353(3) 13_666 ?
Mg2 Mg1 3.353(3) 4_664 ?
Mg2 La2 3.478(2) 1_545 ?
Mg3 Au1 2.8398(11) 3_665 ?
Mg3 Au1 2.8398(11) 2 ?
Mg3 Mg3 3.002(2) 15 ?
Mg3 Mg3 3.002(2) 14 ?
Mg3 Mg2 3.020(2) 21 ?
Mg3 Mg2 3.020(2) 2 ?
Mg3 Mg1 3.025(3) 16_556 ?
Mg3 Mg2 3.106(2) 7 ?
Mg3 Mg2 3.106(2) 15 ?
Mg3 Mg1A 3.204(8) 13 ?
